data_4331483
loop_
_publ_author_name
'Wu, Tao'
'Yi, Bi-Hua'
'Li, Dan'

_publ_section_title
;
 Two Novel Nanoporous Supramolecular Architectures Based on Copper(I)
 Coordination Polymers with Uniform (8, 3) and (8210) Nets:&#x00A0; In
 Situ Formation of Tetrazolate Ligands
;
_journal_issue 12
_journal_name_full 'Inorganic Chemistry'
_journal_page_first 4130
_journal_page_last 4132
_journal_paper_doi 10.1021/ic050063o
_journal_volume 44
_journal_year 2005
_chemical_formula_moiety '[Cu(C2H3N4)]0.17H2O'
_chemical_formula_sum 'C2 H3.33 Cu N4 O0.17'
_chemical_formula_weight 149.63
_chemical_name_systematic
;
?
;
_space_group_IT_number 166
_symmetry_cell_setting hexagonal
_symmetry_space_group_name_Hall '-R 3 2"'
_symmetry_space_group_name_H-M 'R -3 m :H'
_atom_sites_solution_hydrogens geom
_atom_sites_solution_primary direct
_atom_sites_solution_secondary difmap
_audit_creation_method SHELXL-97
_cell_angle_alpha 90.00
_cell_angle_beta 90.00
_cell_angle_gamma 120.00
_cell_formula_units_Z 18
_cell_length_a 16.0289(17)
_cell_length_b 16.029
_cell_length_c 9.4148(10)
_cell_measurement_reflns_used 4431
_cell_measurement_temperature 298(2)
_cell_measurement_theta_max 27.49
_cell_measurement_theta_min 2.54
_cell_volume 2094.8(3)
_computing_structure_refinement 'SHELXL-97 (Sheldrick, 1997)'
_computing_structure_solution 'SHELXS-97 (Sheldrick, 1990)'
_diffrn_ambient_temperature 298(2)
_diffrn_measured_fraction_theta_full 0.998
_diffrn_measured_fraction_theta_max 0.998
_diffrn_measurement_device_type 'Bruker Smart CCD'
_diffrn_radiation_monochromator graphite
_diffrn_radiation_source 'fine-focus sealed tube'
_diffrn_radiation_type MoK\a
_diffrn_radiation_wavelength 0.71073
_diffrn_reflns_av_R_equivalents 0.0304
_diffrn_reflns_av_sigmaI/netI 0.0187
_diffrn_reflns_limit_h_max 13
_diffrn_reflns_limit_h_min -20
_diffrn_reflns_limit_k_max 20
_diffrn_reflns_limit_k_min -13
_diffrn_reflns_limit_l_max 11
_diffrn_reflns_limit_l_min -12
_diffrn_reflns_number 4431
_diffrn_reflns_theta_full 27.49
_diffrn_reflns_theta_max 27.49
_diffrn_reflns_theta_min 2.54
_diffrn_standards_decay_% none
_exptl_absorpt_coefficient_mu 4.545
_exptl_absorpt_correction_T_max 0.7722
_exptl_absorpt_correction_T_min 0.7125
_exptl_absorpt_correction_type SADABS
_exptl_crystal_colour pale-yellow
_exptl_crystal_density_diffrn 2.135
_exptl_crystal_density_method 'not measured'
_exptl_crystal_description rhombic
_exptl_crystal_F_000 1326
_exptl_crystal_size_max 0.08
_exptl_crystal_size_mid 0.07
_exptl_crystal_size_min 0.06
_refine_diff_density_max 0.864
_refine_diff_density_min -1.077
_refine_diff_density_rms 0.136
_refine_ls_extinction_method none
_refine_ls_goodness_of_fit_ref 1.193
_refine_ls_hydrogen_treatment mixed
_refine_ls_matrix_type full
_refine_ls_number_parameters 39
_refine_ls_number_reflns 601
_refine_ls_number_restraints 0
_refine_ls_restrained_S_all 1.193
_refine_ls_R_factor_all 0.0389
_refine_ls_R_factor_gt 0.0363
_refine_ls_shift/su_max 0.000
_refine_ls_shift/su_mean 0.000
_refine_ls_structure_factor_coef Fsqd
_refine_ls_weighting_details 'calc w=1/[\s^2^(Fo^2^)+(0.0606P)^2^+5.1571P] where P=(Fo^2^+2Fc^2^)/3'
_refine_ls_weighting_scheme calc
_refine_ls_wR_factor_gt 0.1001
_refine_ls_wR_factor_ref 0.1020
_reflns_number_gt 570
_reflns_number_total 601
_reflns_threshold_expression >2sigma(I)
_cod_data_source_file ic050063osup2.cif
_cod_data_source_block complex1
_cod_depositor_comments
;
The following automatic conversions were performed:

'_symmetry_cell_setting' value 'Hexagonal' changed to 'hexagonal'
according to /home/saulius/struct/CIF-dictionaries/cif_core.dic
dictionary named 'cif_core.dic' version 2.4.2 from 2011-04-26.

Automatic conversion script
Id: cif_fix_values 1891 2012-01-12 08:04:46Z andrius 
;
_cod_original_sg_symbol_H-M R-3m
_cod_database_code 4331483

loop_
_symmetry_equiv_pos_as_xyz
'x, y, z'
'-y, x-y, z'
'-x+y, -x, z'
'x-y, -y, -z'
'-x, -x+y, -z'
'y, x, -z'
'x+2/3, y+1/3, z+1/3'
'-y+2/3, x-y+1/3, z+1/3'
'-x+y+2/3, -x+1/3, z+1/3'
'x-y+2/3, -y+1/3, -z+1/3'
'-x+2/3, -x+y+1/3, -z+1/3'
'y+2/3, x+1/3, -z+1/3'
'x+1/3, y+2/3, z+2/3'
'-y+1/3, x-y+2/3, z+2/3'
'-x+y+1/3, -x+2/3, z+2/3'
'x-y+1/3, -y+2/3, -z+2/3'
'-x+1/3, -x+y+2/3, -z+2/3'
'y+1/3, x+2/3, -z+2/3'
'-x, -y, -z'
'y, -x+y, -z'
'x-y, x, -z'
'-x+y, y, z'
'x, x-y, z'
'-y, -x, z'
'-x+2/3, -y+1/3, -z+1/3'
'y+2/3, -x+y+1/3, -z+1/3'
'x-y+2/3, x+1/3, -z+1/3'
'-x+y+2/3, y+1/3, z+1/3'
'x+2/3, x-y+1/3, z+1/3'
'-y+2/3, -x+1/3, z+1/3'
'-x+1/3, -y+2/3, -z+2/3'
'y+1/3, -x+y+2/3, -z+2/3'
'x-y+1/3, x+2/3, -z+2/3'
'-x+y+1/3, y+2/3, z+2/3'
'x+1/3, x-y+2/3, z+2/3'
'-y+1/3, -x+2/3, z+2/3'

loop_
_atom_site_label
_atom_site_type_symbol
_atom_site_fract_x
_atom_site_fract_y
_atom_site_fract_z
_atom_site_U_iso_or_equiv
_atom_site_adp_type
_atom_site_occupancy
_atom_site_symmetry_multiplicity
_atom_site_calc_flag
_atom_site_refinement_flags
Cu1 Cu 0.38798(3) 0.0000 1.0000 0.0235(3) Uani 1 2 d S
N1 N 0.2610(2) -0.1241(2) 1.0342(3) 0.0224(6) Uani 1 1 d .
N2 N 0.21066(19) -0.12905(19) 1.1518(3) 0.0211(6) Uani 1 1 d .
C1 C 0.20667(16) -0.20667(16) 0.9655(5) 0.0202(9) Uani 1 2 d S
C2 C 0.2367(2) -0.2367(2) 0.8331(5) 0.0332(12) Uani 1 2 d S
H2A H 0.2952 -0.1834 0.7974 0.050 Uiso 0.50 1 calc PR
H2B H 0.1869 -0.2566 0.7628 0.050 Uiso 0.50 1 calc PR
H2C H 0.2472 -0.2893 0.8544 0.050 Uiso 0.50 1 calc PR
O1W O 0.000(3) -0.000032(0) 0.5002(5) 0.31(3) Uani 1 12 d SR

loop_
_atom_site_aniso_label
_atom_site_aniso_U_11
_atom_site_aniso_U_22
_atom_site_aniso_U_33
_atom_site_aniso_U_23
_atom_site_aniso_U_13
_atom_site_aniso_U_12
Cu1 0.0226(3) 0.0276(4) 0.0221(4) 0.0094(2) 0.00470(10) 0.01379(19)
N1 0.0222(13) 0.0227(13) 0.0165(11) 0.0000(10) 0.0023(10) 0.0069(12)
N2 0.0209(13) 0.0211(13) 0.0172(11) -0.0008(10) 0.0020(10) 0.0075(11)
C1 0.0221(16) 0.0221(16) 0.0148(18) -0.0011(8) 0.0011(8) 0.0100(18)
C2 0.038(2) 0.038(2) 0.025(2) -0.0048(10) 0.0048(10) 0.019(2)
O1W 0.35(4) 0.35(4) 0.23(5) 0.000 0.000 0.17(2)

loop_
_atom_type_symbol
_atom_type_description
_atom_type_scat_dispersion_real
_atom_type_scat_dispersion_imag
_atom_type_scat_source
C C 0.0033 0.0016 'International Tables Vol C Tables 4.2.6.8 and 6.1.1.4'
H H 0.0000 0.0000 'International Tables Vol C Tables 4.2.6.8 and 6.1.1.4'
N N 0.0061 0.0033 'International Tables Vol C Tables 4.2.6.8 and 6.1.1.4'
O O 0.0106 0.0060 'International Tables Vol C Tables 4.2.6.8 and 6.1.1.4'
Cu Cu 0.3201 1.2651 'International Tables Vol C Tables 4.2.6.8 and 6.1.1.4'

loop_
_geom_angle_atom_site_label_1
_geom_angle_atom_site_label_2
_geom_angle_atom_site_label_3
_geom_angle
_geom_angle_site_symmetry_1
_geom_angle_site_symmetry_3
N1 Cu1 N1 118.54(16) . 4_557
N1 Cu1 N2 96.65(11) . 11_557
N1 Cu1 N2 116.82(11) 4_557 11_557
N1 Cu1 N2 116.82(11) . 14_544
N1 Cu1 N2 96.65(11) 4_557 14_544
N2 Cu1 N2 112.58(15) 11_557 14_544
C1 N1 N2 105.4(3) . .
C1 N1 Cu1 136.9(2) . .
N2 N1 Cu1 117.6(2) . .
N2 N2 N1 109.17(16) 24 .
N2 N2 Cu1 123.71(7) 24 9
N1 N2 Cu1 121.3(2) . 9
N1 C1 N1 110.8(4) . 24
N1 C1 C2 124.58(19) . .
N1 C1 C2 124.58(19) 24 .
C1 C2 H2A 109.5 . .
C1 C2 H2B 109.5 . .
H2A C2 H2B 109.5 . .
C1 C2 H2C 109.5 . .
H2A C2 H2C 109.5 . .
H2B C2 H2C 109.5 . .

loop_
_geom_bond_atom_site_label_1
_geom_bond_atom_site_label_2
_geom_bond_distance
_geom_bond_site_symmetry_2
Cu1 N1 2.039(3) .
Cu1 N1 2.039(3) 4_557
Cu1 N2 2.057(3) 11_557
Cu1 N2 2.057(3) 14_544
N1 C1 1.333(4) .
N1 N2 1.348(4) .
N2 N2 1.308(5) 24
N2 Cu1 2.057(3) 9
C1 N1 1.333(4) 24
C1 C2 1.499(6) .
C2 H2A 0.9600 .
C2 H2B 0.9600 .
C2 H2C 0.9600 .

loop_
_geom_torsion_atom_site_label_1
_geom_torsion_atom_site_label_2
_geom_torsion_atom_site_label_3
_geom_torsion_atom_site_label_4
_geom_torsion
_geom_torsion_site_symmetry_1
_geom_torsion_site_symmetry_4
N1 Cu1 N1 C1 111.6(4) 4_557 .
N2 Cu1 N1 C1 -122.9(4) 11_557 .
N2 Cu1 N1 C1 -3.4(4) 14_544 .
N1 Cu1 N1 N2 -64.2(2) 4_557 .
N2 Cu1 N1 N2 61.3(2) 11_557 .
N2 Cu1 N1 N2 -179.2(2) 14_544 .
C1 N1 N2 N2 -1.0(3) . 24
Cu1 N1 N2 N2 176.07(11) . 24
C1 N1 N2 Cu1 153.1(3) . 9
Cu1 N1 N2 Cu1 -29.8(3) . 9
N2 N1 C1 N1 1.6(5) . 24
Cu1 N1 C1 N1 -174.55(11) . 24
N2 N1 C1 C2 -175.3(4) . .
Cu1 N1 C1 C2 8.5(7) . .
